data_2022593
loop_
_publ_author_name
'Gonz\'alez-Gonz\'alez, Juan Saulo'
'Valiente Flores, Miguel Eulalio'
'Flores-Alamo, Marco'
'L\'opez-Mac\'ias, Elizabeth'
'Mart\'inez-Mart\'inez, Francisco Javier'
'Garc\'ia-Ortega, H\'ector'

_publ_section_title
;
 Crystal structures of cocrystals of 2,7-dihydroxynaphthalene with
 isoniazid and piracetam
;
_journal_coeditor_code KY3216
_journal_issue 5
_journal_name_full 'Acta Crystallographica Section C'
_journal_page_first
;
;
_journal_paper_doi 10.1107/S2053229622003734
_journal_volume 78
_journal_year 2022
_chemical_absolute_configuration syn
_chemical_formula_iupac 'C10 H8 O2, C6 H10 N2 O2'
_chemical_formula_moiety 'C10 H8 O2, C6 H10 N2 O2'
_chemical_formula_sum 'C16 H18 N2 O4'
_chemical_formula_weight 302.32
_chemical_name_common
;
2,7-Dihydroxynaphthalene--piracetam (1/1)
;
_chemical_name_systematic
;
Naphthalene-2,7-diol; 2-(2-oxopyrrolidin-1-yl)acetamide
;
_space_group_IT_number 29
_space_group_name_Hall 'P 2c -2ac'
_space_group_name_H-M_alt 'P c a 21'
_symmetry_cell_setting orthorhombic
_symmetry_space_group_name_Hall 'P 2c -2ac'
_symmetry_space_group_name_H-M 'P c a 21'
_atom_sites_solution_hydrogens mixed
_audit_conform_dict_name cif_core.dic
_audit_conform_dict_version 2.4.5
_audit_creation_method 'WinGX routine CIF_UPDATE'
_cell_angle_alpha 90
_cell_angle_beta 90
_cell_angle_gamma 90
_cell_formula_units_Z 4
_cell_length_a 13.6888(8)
_cell_length_b 11.0370(6)
_cell_length_c 9.6269(5)
_cell_measurement_reflns_used 6581
_cell_measurement_temperature 130(2)
_cell_measurement_theta_max 29.059
_cell_measurement_theta_min 4.502
_cell_volume 1454.46(14)
_computing_cell_refinement
;
CrysAlis PRO (Agilent, 2013)
;
_computing_data_collection
;
CrysAlis PRO (Agilent, 2013)
;
_computing_data_reduction
;
CrysAlis PRO (Agilent, 2013)
;
_computing_molecular_graphics
;
ORTEP-3 for Windows (Farrugia, 2012)
;
_computing_publication_material
;
Mercury (Macrae <i>et al.</i>,  2020) and
WinGX (Farrugia, 2012)
;
_computing_structure_refinement
;
SHELXL2018 (Sheldrick, 2015<i>b</i>)
;
_computing_structure_solution
;
SHELXT (Sheldrick, 2015<i>a</i>)
;
_diffrn_ambient_temperature 130(2)
_diffrn_detector_area_resol_mean 10.4685
_diffrn_measured_fraction_theta_full 0.997
_diffrn_measured_fraction_theta_max 0.945
_diffrn_measurement_device_type 'Agilent Xcalibur Atlas Gemini'
_diffrn_measurement_method '\w scans'
_diffrn_radiation_monochromator graphite
_diffrn_radiation_type MoK\a
_diffrn_radiation_wavelength 0.71073
_diffrn_reflns_av_R_equivalents 0.0442
_diffrn_reflns_av_unetI/netI 0.0563
_diffrn_reflns_limit_h_max 17
_diffrn_reflns_limit_h_min -17
_diffrn_reflns_limit_k_max 14
_diffrn_reflns_limit_k_min -15
_diffrn_reflns_limit_l_max 13
_diffrn_reflns_limit_l_min -12
_diffrn_reflns_number 18467
_diffrn_reflns_theta_full 25.242
_diffrn_reflns_theta_max 29.508
_diffrn_reflns_theta_min 3.503
_exptl_absorpt_coefficient_mu 0.1
_exptl_absorpt_correction_T_max 0.98
_exptl_absorpt_correction_T_min 0.966
_exptl_absorpt_correction_type analytical
_exptl_absorpt_process_details
;
[CrysAlis PRO (Agilent, 2013), based on expressions derived by Clark &
Reid (1995)]
;
_exptl_crystal_colour colourless
_exptl_crystal_density_diffrn 1.381
_exptl_crystal_description prism
_exptl_crystal_F_000 640
_exptl_crystal_size_max 0.55
_exptl_crystal_size_mid 0.4
_exptl_crystal_size_min 0.23
_refine_diff_density_max 0.198
_refine_diff_density_min -0.195
_refine_ls_abs_structure_details
;
Flack <i>x</i> determined using 1333 quotients [(I+)-(I-)]/[(I+)+(I-)]
(Parsons <i>et al.</i>,  2013)
;
_refine_ls_abs_structure_Flack -0.3(5)
_refine_ls_extinction_method none
_refine_ls_goodness_of_fit_ref 1.07
_refine_ls_hydrogen_treatment mixed
_refine_ls_matrix_type full
_refine_ls_number_parameters 211
_refine_ls_number_reflns 3665
_refine_ls_number_restraints 5
_refine_ls_restrained_S_all 1.07
_refine_ls_R_factor_all 0.0443
_refine_ls_R_factor_gt 0.0358
_refine_ls_shift/su_max 0
_refine_ls_shift/su_mean 0
_refine_ls_structure_factor_coef Fsqd
_refine_ls_weighting_details 'w=1/[\s^2^(Fo^2^)+(0.0343P)^2^+0.2565P] where P=(Fo^2^+2Fc^2^)/3'
_refine_ls_weighting_scheme calc
_refine_ls_wR_factor_gt 0.0756
_refine_ls_wR_factor_ref 0.0816
_reflns_number_gt 3276
_reflns_number_total 3665
_reflns_threshold_expression 'I > 2\s(I)'
_cod_data_source_file ky3216sup1.cif
_cod_data_source_block II
_cod_database_code 2022593
_shelx_estimated_absorpt_t_min 0.947
_shelx_estimated_absorpt_t_max 0.977

loop_
_symmetry_equiv_pos_as_xyz
'x, y, z'
'-x, -y, z+1/2'
'-x+1/2, y, z+1/2'
'x+1/2, -y, z'

loop_
_atom_site_type_symbol
_atom_site_label
_atom_site_fract_x
_atom_site_fract_y
_atom_site_fract_z
_atom_site_U_iso_or_equiv
_atom_site_adp_type
_atom_site_calc_flag
_atom_site_occupancy
_atom_site_disorder_assembly
_atom_site_disorder_group
C C1 0.61096(15) 1.00794(18) 0.30552(19) 0.0193(4) Uani d 1 . .
H H1 0.556956 1.060957 0.317685 0.023 Uiso calc 1 . .
C C2 0.68607(15) 1.03945(18) 0.2173(2) 0.0206(4) Uani d 1 . .
C C3 0.76736(16) 0.96208(19) 0.1981(2) 0.0242(5) Uani d 1 . .
H H3 0.818877 0.985208 0.137478 0.029 Uiso calc 1 . .
C C4 0.77146(16) 0.85429(19) 0.2668(2) 0.0237(4) Uani d 1 . .
H H4 0.826471 0.803046 0.253848 0.028 Uiso calc 1 . .
C C5 0.69822(16) 0.70453(19) 0.4264(2) 0.0221(4) Uani d 1 . .
H H5 0.751282 0.650955 0.409945 0.027 Uiso calc 1 . .
C C6 0.62618(15) 0.67080(18) 0.5170(2) 0.0207(4) Uani d 1 . .
H H6 0.628897 0.594577 0.562669 0.025 Uiso calc 1 . .
C C7 0.54749(15) 0.75128(19) 0.5415(2) 0.0196(4) Uani d 1 . .
C C8 0.54042(15) 0.85971(18) 0.4731(2) 0.0186(4) Uani d 1 . .
H H8 0.485803 0.91097 0.489023 0.022 Uiso calc 1 . .
C C9 0.61446(14) 0.89580(18) 0.3784(2) 0.0173(4) Uani d 1 . .
C C10 0.69557(15) 0.81700(18) 0.3569(2) 0.0195(4) Uani d 1 . .
C C12 0.26117(15) 0.61573(17) 0.2630(2) 0.0174(4) Uani d 1 . .
C C13 0.35342(15) 0.67544(19) 0.3215(2) 0.0206(4) Uani d 1 . .
H H13A 0.33736 0.758476 0.352938 0.025 Uiso calc 1 . .
H H13B 0.37613 0.628893 0.403211 0.025 Uiso calc 1 . .
C C15 0.49265(14) 0.59022(18) 0.1972(2) 0.0179(4) Uani d 1 . .
C C16 0.56161(17) 0.6229(2) 0.0820(2) 0.0247(5) Uani d 1 . .
H H16A 0.551507 0.569408 0.000663 0.03 Uiso calc 1 . .
H H16B 0.630278 0.615411 0.113105 0.03 Uiso calc 1 . .
C C17 0.53752(18) 0.7540(2) 0.0456(3) 0.0285(5) Uani d 1 . .
H H17A 0.526982 0.762831 -0.055629 0.034 Uiso calc 1 . .
H H17B 0.591395 0.808418 0.074063 0.034 Uiso calc 1 . .
C C18 0.44351(15) 0.78437(18) 0.1260(2) 0.0222(4) Uani d 1 . .
H H18A 0.450799 0.861024 0.178349 0.027 Uiso calc 1 . .
H H18B 0.387092 0.791642 0.062161 0.027 Uiso calc 1 . .
N N11 0.18955(13) 0.60268(17) 0.35590(18) 0.0211(4) Uani d 1 . .
H H11E 0.1374(16) 0.558(2) 0.327(2) 0.025 Uiso d 1 . .
H H11D 0.2017(18) 0.614(2) 0.447(2) 0.025 Uiso d 1 . .
N N14 0.43120(13) 0.68142(15) 0.22042(18) 0.0191(4) Uani d 1 . .
O O2 0.68941(12) 1.14487(13) 0.14322(17) 0.0261(3) Uani d 1 . .
H H2D 0.6362(17) 1.187(2) 0.157(3) 0.039 Uiso d 1 . .
O O7 0.47739(11) 0.72152(14) 0.63771(17) 0.0248(3) Uani d 1 . .
H H7D 0.485(2) 0.650(2) 0.673(3) 0.037 Uiso d 1 . .
O O12 0.25467(11) 0.58387(13) 0.14121(16) 0.0227(3) Uani d 1 . .
O O15 0.49125(11) 0.49224(13) 0.26262(16) 0.0221(3) Uani d 1 . .

loop_
_atom_site_aniso_label
_atom_site_aniso_U_11
_atom_site_aniso_U_22
_atom_site_aniso_U_33
_atom_site_aniso_U_12
_atom_site_aniso_U_13
_atom_site_aniso_U_23
C1 0.0185(10) 0.0185(9) 0.0210(10) 0.0021(7) -0.0008(8) -0.0030(8)
C2 0.0230(11) 0.0187(10) 0.0202(10) -0.0021(8) -0.0023(9) -0.0036(8)
C3 0.0196(11) 0.0261(11) 0.0269(10) -0.0026(8) 0.0059(9) -0.0055(9)
C4 0.0201(11) 0.0240(10) 0.0270(11) 0.0027(8) 0.0031(9) -0.0069(9)
C5 0.0223(11) 0.0213(10) 0.0227(10) 0.0051(8) -0.0019(9) -0.0036(8)
C6 0.0238(11) 0.0166(9) 0.0218(10) 0.0024(8) -0.0043(9) 0.0004(8)
C7 0.0188(10) 0.0216(10) 0.0184(10) -0.0012(8) -0.0028(8) -0.0019(8)
C8 0.0157(10) 0.0193(10) 0.0209(10) 0.0018(8) -0.0008(8) -0.0030(8)
C9 0.0168(10) 0.0173(9) 0.0177(10) -0.0009(7) -0.0024(8) -0.0051(8)
C10 0.0203(11) 0.0191(9) 0.0190(10) 0.0009(8) -0.0021(8) -0.0051(8)
C12 0.0206(10) 0.0147(8) 0.0170(9) 0.0015(7) -0.0014(8) 0.0006(8)
C13 0.0174(10) 0.0252(10) 0.0191(10) 0.0014(8) -0.0006(8) -0.0032(8)
C15 0.0167(10) 0.0211(9) 0.0159(9) 0.0006(8) -0.0053(8) -0.0038(8)
C16 0.0202(12) 0.0318(12) 0.0221(11) 0.0047(9) 0.0029(8) 0.0016(9)
C17 0.0286(12) 0.0282(11) 0.0287(12) -0.0003(10) 0.0060(10) 0.0041(10)
C18 0.0222(10) 0.0199(10) 0.0246(11) 0.0010(8) -0.0034(9) 0.0025(9)
N11 0.0214(10) 0.0269(9) 0.0150(9) -0.0043(7) -0.0011(7) -0.0002(7)
N14 0.0185(9) 0.0185(8) 0.0202(9) 0.0016(6) 0.0000(7) -0.0003(7)
O2 0.0250(8) 0.0206(7) 0.0329(8) 0.0007(6) 0.0057(7) 0.0029(7)
O7 0.0244(8) 0.0220(7) 0.0281(8) 0.0028(6) 0.0060(7) 0.0058(7)
O12 0.0265(8) 0.0257(7) 0.0159(7) -0.0021(6) 0.0007(6) -0.0019(6)
O15 0.0259(8) 0.0199(7) 0.0206(7) 0.0028(6) -0.0024(6) -0.0003(6)

loop_
_atom_type_symbol
_atom_type_description
_atom_type_scat_dispersion_real
_atom_type_scat_dispersion_imag
_atom_type_scat_source
C C 0.0033 0.0016 'International Tables Vol C Tables 4.2.6.8 and 6.1.1.4'
H H 0 0 'International Tables Vol C Tables 4.2.6.8 and 6.1.1.4'
N N 0.0061 0.0033 'International Tables Vol C Tables 4.2.6.8 and 6.1.1.4'
O O 0.0106 0.006 'International Tables Vol C Tables 4.2.6.8 and 6.1.1.4'

loop_
_exptl_crystal_face_index_h
_exptl_crystal_face_index_k
_exptl_crystal_face_index_l
_exptl_crystal_face_perp_dist
-11 -5 -10 0.1717
11 5 10 0.1717
13 -1 -10 0.2006
-13 1 10 0.2006
19 2 -2 0.1893
-19 -2 2 0.1893
3 -15 4 0.1508
-3 15 -4 0.1508
12 9 -7 0.1856
-12 -9 7 0.1856
15 -10 -2 0.1873
-15 10 2 0.1873
-3 -15 -4 0.1139
3 15 4 0.1139

loop_
_geom_angle_atom_site_label_1
_geom_angle_atom_site_label_2
_geom_angle_atom_site_label_3
_geom_angle_site_symmetry_1
_geom_angle_site_symmetry_3
_geom_angle
_geom_angle_publ_flag
C2 C1 C9 . . 119.86(18) ?
C2 C1 H1 . . 120.1 ?
C9 C1 H1 . . 120.1 ?
O2 C2 C1 . . 124.19(18) ?
O2 C2 C3 . . 114.80(18) ?
C1 C2 C3 . . 121.01(19) ?
C4 C3 C2 . . 119.72(19) ?
C4 C3 H3 . . 120.1 ?
C2 C3 H3 . . 120.1 ?
C3 C4 C10 . . 121.44(19) ?
C3 C4 H4 . . 119.3 ?
C10 C4 H4 . . 119.3 ?
C6 C5 C10 . . 121.56(19) ?
C6 C5 H5 . . 119.2 ?
C10 C5 H5 . . 119.2 ?
C5 C6 C7 . . 118.95(19) ?
C5 C6 H6 . . 120.5 ?
C7 C6 H6 . . 120.5 ?
C8 C7 O7 . . 118.95(18) ?
C8 C7 C6 . . 121.43(19) ?
O7 C7 C6 . . 119.61(19) ?
C7 C8 C9 . . 120.23(18) ?
C7 C8 H8 . . 119.9 ?
C9 C8 H8 . . 119.9 ?
C8 C9 C1 . . 122.42(18) ?
C8 C9 C10 . . 118.54(18) ?
C1 C9 C10 . . 119.04(18) ?
C5 C10 C4 . . 121.88(19) ?
C5 C10 C9 . . 119.22(19) ?
C4 C10 C9 . . 118.90(18) ?
O12 C12 N11 . . 123.8(2) ?
O12 C12 C13 . . 122.28(19) ?
N11 C12 C13 . . 113.95(18) ?
N14 C13 C12 . . 112.35(17) ?
N14 C13 H13A . . 109.1 ?
C12 C13 H13A . . 109.1 ?
N14 C13 H13B . . 109.1 ?
C12 C13 H13B . . 109.1 ?
H13A C13 H13B . . 107.9 ?
O15 C15 N14 . . 124.0(2) ?
O15 C15 C16 . . 126.09(18) ?
N14 C15 C16 . . 109.89(18) ?
C15 C16 C17 . . 105.17(18) ?
C15 C16 H16A . . 110.7 ?
C17 C16 H16A . . 110.7 ?
C15 C16 H16B . . 110.7 ?
C17 C16 H16B . . 110.7 ?
H16A C16 H16B . . 108.8 ?
C16 C17 C18 . . 105.80(18) ?
C16 C17 H17A . . 110.6 ?
C18 C17 H17A . . 110.6 ?
C16 C17 H17B . . 110.6 ?
C18 C17 H17B . . 110.6 ?
H17A C17 H17B . . 108.7 ?
N14 C18 C17 . . 103.83(16) ?
N14 C18 H18A . . 111 ?
C17 C18 H18A . . 111 ?
N14 C18 H18B . . 111 ?
C17 C18 H18B . . 111 ?
H18A C18 H18B . . 109 ?
C12 N11 H11E . . 115.6(16) ?
C12 N11 H11D . . 120.1(16) ?
H11E N11 H11D . . 121(2) ?
C15 N14 C13 . . 123.01(18) ?
C15 N14 C18 . . 114.19(17) ?
C13 N14 C18 . . 122.58(17) ?
C2 O2 H2D . . 110.4(18) ?
C7 O7 H7D . . 113.4(18) ?

loop_
_geom_bond_atom_site_label_1
_geom_bond_atom_site_label_2
_geom_bond_site_symmetry_2
_geom_bond_distance
_geom_bond_publ_flag
C1 C2 . 1.378(3) ?
C1 C9 . 1.423(3) ?
C1 H1 . 0.95 ?
C2 O2 . 1.366(2) ?
C2 C3 . 1.415(3) ?
C3 C4 . 1.362(3) ?
C3 H3 . 0.95 ?
C4 C10 . 1.415(3) ?
C4 H4 . 0.95 ?
C5 C6 . 1.368(3) ?
C5 C10 . 1.411(3) ?
C5 H5 . 0.95 ?
C6 C7 . 1.416(3) ?
C6 H6 . 0.95 ?
C7 C8 . 1.370(3) ?
C7 O7 . 1.373(3) ?
C8 C9 . 1.420(3) ?
C8 H8 . 0.95 ?
C9 C10 . 1.425(3) ?
C12 O12 . 1.227(3) ?
C12 N11 . 1.335(3) ?
C12 C13 . 1.531(3) ?
C13 N14 . 1.444(3) ?
C13 H13A . 0.99 ?
C13 H13B . 0.99 ?
C15 O15 . 1.252(3) ?
C15 N14 . 1.331(3) ?
C15 C16 . 1.500(3) ?
C16 C17 . 1.525(3) ?
C16 H16A . 0.99 ?
C16 H16B . 0.99 ?
C17 C18 . 1.539(3) ?
C17 H17A . 0.99 ?
C17 H17B . 0.99 ?
C18 N14 . 1.465(3) ?
C18 H18A . 0.99 ?
C18 H18B . 0.99 ?
N11 H11E . 0.91(2) ?
N11 H11D . 0.90(2) ?
O2 H2D . 0.88(2) ?
O7 H7D . 0.86(2) ?

loop_
_geom_hbond_atom_site_label_D
_geom_hbond_atom_site_label_H
_geom_hbond_atom_site_label_A
_geom_hbond_site_symmetry_A
_geom_hbond_distance_DH
_geom_hbond_distance_HA
_geom_hbond_distance_DA
_geom_hbond_angle_DHA
_geom_hbond_publ_flag
O2 H2D O7 2_554 0.87(2) 1.86(2) 2.719(2) 166(3) yes
O2 H2D O15 3_555 0.87(2) 1.82(2) 2.683(2) 174(2) yes
O7 H7D O15 3_555 0.87(2) 1.82(2) 2.683(2) 174(2) yes
N11 H11D O12 3_555 0.90(2) 1.99(2) 2.858(2) 161(2) yes
N11 H11E O15 4_465 0.91(2) 2.17(2) 3.045(2) 162(2) yes

loop_
_geom_torsion_atom_site_label_1
_geom_torsion_atom_site_label_2
_geom_torsion_atom_site_label_3
_geom_torsion_atom_site_label_4
_geom_torsion_site_symmetry_1
_geom_torsion_site_symmetry_2
_geom_torsion_site_symmetry_3
_geom_torsion_site_symmetry_4
_geom_torsion
_geom_torsion_publ_flag
C9 C1 C2 O2 . . . . -179.89(18) ?
C9 C1 C2 C3 . . . . -0.2(3) ?
O2 C2 C3 C4 . . . . -179.8(2) ?
C1 C2 C3 C4 . . . . 0.5(3) ?
C2 C3 C4 C10 . . . . 0.4(3) ?
C10 C5 C6 C7 . . . . -0.3(3) ?
C5 C6 C7 C8 . . . . 2.3(3) ?
C5 C6 C7 O7 . . . . -176.52(19) ?
O7 C7 C8 C9 . . . . 176.74(18) ?
C6 C7 C8 C9 . . . . -2.1(3) ?
C7 C8 C9 C1 . . . . -179.47(19) ?
C7 C8 C9 C10 . . . . -0.1(3) ?
C2 C1 C9 C8 . . . . 178.48(18) ?
C2 C1 C9 C10 . . . . -0.9(3) ?
C6 C5 C10 C4 . . . . 177.8(2) ?
C6 C5 C10 C9 . . . . -1.9(3) ?
C3 C4 C10 C5 . . . . 178.7(2) ?
C3 C4 C10 C9 . . . . -1.5(3) ?
C8 C9 C10 C5 . . . . 2.1(3) ?
C1 C9 C10 C5 . . . . -178.54(18) ?
C8 C9 C10 C4 . . . . -177.63(19) ?
C1 C9 C10 C4 . . . . 1.7(3) ?
O12 C12 C13 N14 . . . . -3.9(3) ?
N11 C12 C13 N14 . . . . 176.52(17) ?
O15 C15 C16 C17 . . . . -176.1(2) ?
N14 C15 C16 C17 . . . . 4.4(2) ?
C15 C16 C17 C18 . . . . -9.2(2) ?
C16 C17 C18 N14 . . . . 10.4(2) ?
O15 C15 N14 C13 . . . . -2.2(3) ?
C16 C15 N14 C13 . . . . 177.40(18) ?
O15 C15 N14 C18 . . . . -176.89(18) ?
C16 C15 N14 C18 . . . . 2.7(2) ?
C12 C13 N14 C15 . . . . -84.6(2) ?
C12 C13 N14 C18 . . . . 89.7(2) ?
C17 C18 N14 C15 . . . . -8.4(2) ?
C17 C18 N14 C13 . . . . 176.82(18) ?
